data_4030308
loop_
_publ_author_name
'Han, Seo-Jung'
'Vogt, Florian'
'May, Jeremy A.'
'Krishnan, Shyam'
'Gatti, Michele'
'Virgil, Scott C.'
'Stoltz, Brian M.'

_publ_section_title
;
 Evolution of a Unified, Stereodivergent Approach to the Synthesis of
 Communesin F and Perophoramidine.
;
_journal_issue 1
_journal_name_full 'The Journal of organic chemistry'
_journal_page_first 528
_journal_paper_doi 10.1021/jo502534g
_journal_volume 80
_journal_year 2014
_chemical_formula_moiety 'C22 H20 N2 O5'
_chemical_formula_sum 'C22 H20 N2 O5'
_chemical_formula_weight 392.40
_chemical_name_systematic
;
 ?
;
_space_group_crystal_system monoclinic
_space_group_IT_number 14
_space_group_name_Hall '-P 2ybc'
_space_group_name_H-M_alt 'P 1 21/c 1'
_symmetry_space_group_name_Hall '-P 2ybc'
_symmetry_space_group_name_H-M 'P 1 21/c 1'
_atom_sites_solution_hydrogens difmap
_audit_creation_date 2013-10-22
_audit_creation_method
;
Olex2 1.2
(compiled 2013.09.17 svn.r2790 for OlexSys, GUI svn.r4601),
 SHELXL-2013,
 and manual edit
;
_cell_angle_alpha 90
_cell_angle_beta 103.6098(19)
_cell_angle_gamma 90
_cell_formula_units_Z 4
_cell_length_a 7.5798(3)
_cell_length_b 30.0522(12)
_cell_length_c 8.3663(3)
_cell_measurement_reflns_used 9925
_cell_measurement_temperature 100
_cell_measurement_theta_max 33.53
_cell_measurement_theta_min 2.59
_cell_volume 1852.24(12)
_computing_cell_refinement 'SAINT V8.32B (Bruker-AXS, 2007)'
_computing_data_collection 'APEX2 2013.6-2 (Bruker-AXS, 2007)'
_computing_data_reduction 'SAINT V8.32B (Bruker-AXS, 2007)'
_computing_molecular_graphics 'DIAMOND 3 (Crystal Impact, 1999)'
_computing_publication_material
;
O. V. Dolomanov, L. J. Bourhis, R. J. Gildea, J. A. K. Howard and H. Puschmann,
OLEX2: a complete structure solution, refinement and analysis program.
J. Appl. Cryst. (2009). 42, 339-341.
 and SHELXTL (Bruker-AXS, 2007)
;
_computing_structure_refinement 'SHELXL-2013/2 (Sheldrick, 2013)'
_computing_structure_solution 'SHELXT (Sheldrick, 2012)'
_diffrn_ambient_temperature 100
_diffrn_detector_area_resol_mean 8.33
_diffrn_measured_fraction_theta_full 0.999
_diffrn_measured_fraction_theta_max 0.944
_diffrn_measurement_device_type 'Bruker APEX-II CCD'
_diffrn_measurement_method '\f and \w scans'
_diffrn_radiation_type MoK\a
_diffrn_radiation_wavelength 0.71073
_diffrn_reflns_av_R_equivalents 0.0550
_diffrn_reflns_av_unetI/netI 0.0317
_diffrn_reflns_Laue_measured_fraction_full 0.999
_diffrn_reflns_Laue_measured_fraction_max 0.944
_diffrn_reflns_limit_h_max 12
_diffrn_reflns_limit_h_min -12
_diffrn_reflns_limit_k_max 48
_diffrn_reflns_limit_k_min -48
_diffrn_reflns_limit_l_max 13
_diffrn_reflns_limit_l_min -13
_diffrn_reflns_number 90271
_diffrn_reflns_point_group_measured_fraction_full 0.999
_diffrn_reflns_point_group_measured_fraction_max 0.944
_diffrn_reflns_theta_full 25.000
_diffrn_reflns_theta_max 36.669
_diffrn_reflns_theta_min 2.595
_diffrn_source_current 30
_diffrn_source_power 1.5
_diffrn_source_target Mo
_diffrn_source_voltage 50
_diffrn_standards_number 0
_exptl_absorpt_coefficient_mu 0.101
_exptl_absorpt_correction_T_max 1.0000
_exptl_absorpt_correction_T_min 0.9172
_exptl_absorpt_correction_type multi-scan
_exptl_absorpt_process_details
;
SADABS-2012/1 (Bruker,2012) was used for absorption correction.
wR2(int) was 0.0588 before and 0.0551 after correction.
The Ratio of minimum to maximum transmission is 0.9172.
The \l/2 correction factor is 0.0015.
;
_exptl_crystal_colour colourless
_exptl_crystal_density_diffrn 1.407
_exptl_crystal_description plate
_exptl_crystal_F_000 824
_exptl_crystal_size_max 0.40
_exptl_crystal_size_mid 0.39
_exptl_crystal_size_min 0.08
_refine_diff_density_max 0.630
_refine_diff_density_min -0.316
_refine_diff_density_rms 0.064
_refine_ls_extinction_method none
_refine_ls_goodness_of_fit_ref 1.633
_refine_ls_hydrogen_treatment refxyz
_refine_ls_matrix_type full
_refine_ls_number_parameters 322
_refine_ls_number_reflns 8678
_refine_ls_number_restraints 0
_refine_ls_restrained_S_all 1.633
_refine_ls_R_factor_all 0.0700
_refine_ls_R_factor_gt 0.0491
_refine_ls_shift/su_max 0.001
_refine_ls_shift/su_mean 0.000
_refine_ls_structure_factor_coef Fsqd
_refine_ls_weighting_details 'w=1/[\s^2^(Fo^2^)+(0.0400P)^2^] where P=(Fo^2^+2Fc^2^)/3'
_refine_ls_weighting_scheme calc
_refine_ls_wR_factor_gt 0.1139
_refine_ls_wR_factor_ref 0.1189
_reflns_Friedel_coverage 0.000
_reflns_number_gt 6686
_reflns_number_total 8678
_reflns_threshold_expression 'I > 2\s(I)'
_cod_data_source_file jo502534g_si_007.cif
_cod_data_source_block a13154
_cod_depositor_comments
;
The following automatic conversions were performed:

'_diffrn_source_target' value 'MO' changed to 'Mo' according to
/home/saulius/struct/COD-crude-data--automatic-downloads/rss-feeds/ACS/lib/dictionaries/cif_core.dic
dictionary named 'cif_core.dic' version 2.4.2 from 2011-04-26.

Automatic conversion script
Id: cif_fix_values 2935 2014-11-11 08:27:57Z andrius 

 Adding full bibliography for 4030304--4030313.cif.
;
_cod_database_code 4030308
_shelx_space_group_comment
;
The symmetry employed for this shelxl refinement is uniquely defined
by the following loop, which should always be used as a source of
symmetry information in preference to the above space-group names.
They are only intended as comments.
;
_shelx_estimated_absorpt_t_max 0.992
_shelx_estimated_absorpt_t_min 0.961
_olex2_refinement_description
;
1. Fixed Uiso
 At 1.2 times of:
  All C(H) groups, All C(H,H) groups
 At 1.5 times of:
  All C(H,H,H) groups
;

loop_
_space_group_symop_operation_xyz
'x, y, z'
'-x, y+1/2, -z+1/2'
'-x, -y, -z'
'x, -y-1/2, z-1/2'

loop_
_atom_site_label
_atom_site_type_symbol
_atom_site_fract_x
_atom_site_fract_y
_atom_site_fract_z
_atom_site_U_iso_or_equiv
_atom_site_adp_type
_atom_site_occupancy
_atom_site_site_symmetry_order
_atom_site_calc_flag
_atom_site_refinement_flags_adp
O1 O 1.23162(11) 0.20346(2) 0.91267(10) 0.0325(2) Uani 1 1 d .
O2 O 0.94765(11) 0.18868(2) 0.89634(8) 0.02456(15) Uani 1 1 d .
O3 O 0.86784(11) 0.09356(2) 1.00510(8) 0.02453(16) Uani 1 1 d .
O4 O 1.12778(10) 0.10507(2) 0.94083(8) 0.02359(15) Uani 1 1 d .
O5 O 0.50300(8) 0.04285(2) 0.63759(9) 0.01920(14) Uani 1 1 d .
N1 N 1.08359(12) 0.18864(2) 0.84009(10) 0.02073(16) Uani 1 1 d .
N2 N 0.47787(10) 0.08931(2) 0.41611(9) 0.01525(14) Uani 1 1 d .
C1 C 0.87192(11) 0.10221(3) 0.71030(10) 0.01171(14) Uani 1 1 d .
C2 C 0.97315(10) 0.13254(3) 0.61463(10) 0.01166(14) Uani 1 1 d .
C3 C 0.96310(11) 0.12304(3) 0.44882(10) 0.01406(15) Uani 1 1 d .
H3 H 0.8996(16) 0.0964(4) 0.3979(14) 0.017 Uiso 1 1 d U
C4 C 1.03364(13) 0.15118(3) 0.34797(12) 0.01922(17) Uani 1 1 d .
H4 H 1.0221(16) 0.1443(4) 0.2294(15) 0.023 Uiso 1 1 d U
C5 C 1.12380(13) 0.18975(3) 0.41074(13) 0.02207(19) Uani 1 1 d .
H5 H 1.1769(18) 0.2093(4) 0.3422(16) 0.026 Uiso 1 1 d U
C6 C 1.14429(12) 0.19957(3) 0.57495(13) 0.01984(18) Uani 1 1 d .
H6 H 1.2093(17) 0.2272(4) 0.6217(16) 0.024 Uiso 1 1 d U
C7 C 1.06755(11) 0.17168(3) 0.67261(11) 0.01487(15) Uani 1 1 d .
C8 C 0.89532(11) 0.05191(3) 0.66576(10) 0.01249(14) Uani 1 1 d .
H8A H 0.8317(15) 0.0333(4) 0.7315(14) 0.015 Uiso 1 1 d U
H8B H 0.8326(15) 0.0471(4) 0.5548(14) 0.015 Uiso 1 1 d U
C9 C 1.08760(12) 0.03644(3) 0.68770(11) 0.01652(16) Uani 1 1 d .
H9 H 1.1638(16) 0.0527(4) 0.6259(15) 0.020 Uiso 1 1 d U
C10 C 1.15605(14) 0.00150(4) 0.77714(15) 0.0258(2) Uani 1 1 d .
H10A H 1.0813(18) -0.0153(5) 0.8345(17) 0.031 Uiso 1 1 d U
H10B H 1.2791(19) -0.0080(5) 0.7840(17) 0.031 Uiso 1 1 d U
C11 C 0.96465(13) 0.10209(3) 0.89379(10) 0.01720(16) Uani 1 1 d .
C12 C 0.67149(16) 0.09230(4) 0.95792(13) 0.0253(2) Uani 1 1 d .
H12A H 0.6371(18) 0.0985(4) 1.0635(17) 0.030 Uiso 1 1 d U
H12B H 0.6350(17) 0.0624(5) 0.9241(16) 0.030 Uiso 1 1 d U
C13 C 0.59757(15) 0.12646(3) 0.82675(12) 0.02149(19) Uani 1 1 d .
H13A H 0.6439(17) 0.1566(4) 0.8726(16) 0.026 Uiso 1 1 d U
H13B H 0.4615(18) 0.1269(4) 0.8077(16) 0.026 Uiso 1 1 d U
C14 C 0.65891(11) 0.11604(3) 0.66824(10) 0.01303(14) Uani 1 1 d .
C15 C 0.61359(11) 0.15261(3) 0.54019(10) 0.01206(14) Uani 1 1 d .
C16 C 0.65478(11) 0.19751(3) 0.54718(11) 0.01394(15) Uani 1 1 d .
H16 H 0.7225(16) 0.2110(4) 0.6478(14) 0.017 Uiso 1 1 d U
C17 C 0.60621(11) 0.22300(3) 0.40366(11) 0.01499(15) Uani 1 1 d .
H17 H 0.6510(15) 0.2592(4) 0.4172(14) 0.018 Uiso 1 1 d U
C18 C 0.51536(12) 0.20365(3) 0.25627(11) 0.01513(15) Uani 1 1 d .
H18 H 0.4839(16) 0.2216(4) 0.1603(15) 0.018 Uiso 1 1 d U
C19 C 0.46452(11) 0.15879(3) 0.24882(11) 0.01445(15) Uani 1 1 d .
H19 H 0.3941(16) 0.1459(4) 0.1447(14) 0.017 Uiso 1 1 d U
C20 C 0.51538(11) 0.13434(3) 0.39222(10) 0.01268(14) Uani 1 1 d .
C21 C 0.54005(11) 0.07760(3) 0.57708(11) 0.01419(15) Uani 1 1 d .
C22 C 0.35764(13) 0.06131(3) 0.29626(13) 0.02068(18) Uani 1 1 d .
H22A H 0.2323(18) 0.0726(5) 0.2676(16) 0.031 Uiso 1 1 d U
H22B H 0.3654(18) 0.0309(4) 0.3328(17) 0.031 Uiso 1 1 d U
H22C H 0.3975(18) 0.0598(4) 0.1907(17) 0.031 Uiso 1 1 d U

loop_
_atom_site_aniso_label
_atom_site_aniso_U_11
_atom_site_aniso_U_22
_atom_site_aniso_U_33
_atom_site_aniso_U_23
_atom_site_aniso_U_13
_atom_site_aniso_U_12
O1 0.0343(4) 0.0179(3) 0.0323(4) -0.0043(3) -0.0181(3) -0.0049(3)
O2 0.0381(4) 0.0184(3) 0.0153(3) -0.0024(2) 0.0026(3) 0.0042(3)
O3 0.0415(4) 0.0203(3) 0.0116(3) 0.0034(2) 0.0060(3) 0.0040(3)
O4 0.0282(4) 0.0167(3) 0.0184(3) 0.0007(2) -0.0095(3) 0.0012(3)
O5 0.0154(3) 0.0142(3) 0.0293(4) 0.0070(2) 0.0079(3) 0.0001(2)
N1 0.0276(4) 0.0106(3) 0.0178(3) -0.0016(3) -0.0071(3) 0.0006(3)
N2 0.0131(3) 0.0102(3) 0.0205(3) 0.0017(2) 0.0000(3) -0.0011(2)
C1 0.0136(3) 0.0101(3) 0.0105(3) 0.0000(2) 0.0010(3) 0.0010(3)
C2 0.0105(3) 0.0102(3) 0.0128(3) -0.0004(3) -0.0001(3) 0.0001(2)
C3 0.0137(3) 0.0137(3) 0.0146(3) -0.0012(3) 0.0030(3) -0.0002(3)
C4 0.0213(4) 0.0182(4) 0.0211(4) 0.0008(3) 0.0106(3) 0.0010(3)
C5 0.0216(4) 0.0171(4) 0.0321(5) 0.0022(4) 0.0156(4) -0.0011(3)
C6 0.0144(4) 0.0134(4) 0.0310(5) -0.0010(3) 0.0039(3) -0.0025(3)
C7 0.0137(3) 0.0114(3) 0.0169(4) -0.0019(3) -0.0018(3) -0.0001(3)
C8 0.0121(3) 0.0095(3) 0.0153(3) -0.0009(3) 0.0021(3) 0.0007(3)
C9 0.0136(3) 0.0132(3) 0.0222(4) -0.0002(3) 0.0030(3) 0.0014(3)
C10 0.0192(4) 0.0206(4) 0.0367(6) 0.0075(4) 0.0047(4) 0.0061(3)
C11 0.0280(4) 0.0098(3) 0.0112(3) 0.0000(3) -0.0005(3) 0.0022(3)
C12 0.0397(6) 0.0217(5) 0.0195(4) 0.0055(4) 0.0171(4) 0.0069(4)
C13 0.0310(5) 0.0177(4) 0.0201(4) 0.0038(3) 0.0147(4) 0.0078(4)
C14 0.0148(3) 0.0108(3) 0.0143(3) 0.0018(3) 0.0051(3) 0.0031(3)
C15 0.0126(3) 0.0103(3) 0.0136(3) 0.0011(3) 0.0038(3) 0.0024(3)
C16 0.0154(3) 0.0108(3) 0.0152(4) 0.0001(3) 0.0029(3) 0.0018(3)
C17 0.0158(4) 0.0111(3) 0.0176(4) 0.0023(3) 0.0028(3) 0.0004(3)
C18 0.0148(4) 0.0133(3) 0.0168(4) 0.0034(3) 0.0028(3) 0.0009(3)
C19 0.0126(3) 0.0138(3) 0.0157(4) 0.0005(3) 0.0008(3) 0.0012(3)
C20 0.0103(3) 0.0098(3) 0.0176(4) 0.0008(3) 0.0025(3) 0.0009(2)
C21 0.0101(3) 0.0123(3) 0.0210(4) 0.0027(3) 0.0053(3) 0.0023(3)
C22 0.0166(4) 0.0128(4) 0.0281(5) -0.0006(3) -0.0038(3) -0.0019(3)

loop_
_atom_type_symbol
_atom_type_description
_atom_type_scat_dispersion_real
_atom_type_scat_dispersion_imag
_atom_type_scat_source
C C 0.0033 0.0016 'International Tables Vol C Tables 4.2.6.8 and 6.1.1.4'
H H 0.0000 0.0000 'International Tables Vol C Tables 4.2.6.8 and 6.1.1.4'
N N 0.0061 0.0033 'International Tables Vol C Tables 4.2.6.8 and 6.1.1.4'
O O 0.0106 0.0060 'International Tables Vol C Tables 4.2.6.8 and 6.1.1.4'

loop_
_exptl_crystal_face_index_h
_exptl_crystal_face_index_k
_exptl_crystal_face_index_l
_exptl_crystal_face_perp_dist
0.00 -1.00 0.00 0.0200
0.00 1.00 0.00 0.0410
0.00 0.00 1.00 0.1760
-1.00 -1.00 -3.00 0.1920
0.00 -1.00 -3.00 0.1880
1.00 1.00 -1.00 0.1500
3.00 3.00 1.00 0.2210
-1.00 -1.00 0.00 0.1990
-3.00 -3.00 2.00 0.1690
-2.00 5.00 0.00 0.2000
0.00 4.00 -1.00 0.1440
0.00 7.00 1.00 0.0900
0.00 -7.00 2.00 0.1240
4.00 -7.00 0.00 0.1770
-4.00 7.00 2.00 0.1660
0.00 -2.00 -1.00 0.1650

loop_
_geom_angle_atom_site_label_1
_geom_angle_atom_site_label_2
_geom_angle_atom_site_label_3
_geom_angle
C11 O3 C12 120.79(7)
O1 N1 O2 124.15(9)
O1 N1 C7 117.31(9)
O2 N1 C7 118.48(7)
C20 N2 C22 124.99(7)
C21 N2 C20 110.73(7)
C21 N2 C22 123.14(7)
C2 C1 C8 110.41(7)
C2 C1 C14 109.21(6)
C8 C1 C14 110.84(6)
C11 C1 C2 110.91(7)
C11 C1 C8 100.61(6)
C11 C1 C14 114.61(7)
C3 C2 C1 118.59(7)
C3 C2 C7 114.70(8)
C7 C2 C1 126.55(7)
C2 C3 H3 120.3(7)
C4 C3 C2 122.62(8)
C4 C3 H3 117.0(7)
C3 C4 H4 121.5(7)
C5 C4 C3 120.40(9)
C5 C4 H4 118.1(7)
C4 C5 H5 121.2(8)
C6 C5 C4 119.15(9)
C6 C5 H5 119.6(8)
C5 C6 H6 119.9(7)
C5 C6 C7 119.50(8)
C7 C6 H6 120.5(7)
C2 C7 N1 122.81(8)
C6 C7 N1 113.54(8)
C6 C7 C2 123.53(8)
C1 C8 H8A 108.4(6)
C1 C8 H8B 108.6(7)
H8A C8 H8B 105.1(10)
C9 C8 C1 115.38(7)
C9 C8 H8A 110.1(6)
C9 C8 H8B 108.7(7)
C8 C9 H9 116.9(7)
C10 C9 C8 123.80(9)
C10 C9 H9 119.2(7)
C9 C10 H10A 119.8(8)
C9 C10 H10B 120.9(8)
H10A C10 H10B 119.2(12)
O3 C11 C1 120.03(8)
O4 C11 O3 118.26(8)
O4 C11 C1 121.28(8)
O3 C12 H12A 102.7(8)
O3 C12 H12B 108.1(8)
O3 C12 C13 111.22(8)
H12A C12 H12B 108.5(11)
C13 C12 H12A 112.8(8)
C13 C12 H12B 112.9(8)
C12 C13 H13A 107.2(7)
C12 C13 H13B 108.4(7)
C12 C13 C14 110.64(8)
H13A C13 H13B 107.4(10)
C14 C13 H13A 111.1(7)
C14 C13 H13B 111.9(7)
C13 C14 C1 110.64(7)
C13 C14 C21 108.51(7)
C15 C14 C1 112.77(7)
C15 C14 C13 113.42(7)
C15 C14 C21 100.57(6)
C21 C14 C1 110.42(6)
C16 C15 C14 131.73(8)
C16 C15 C20 119.23(7)
C20 C15 C14 109.02(7)
C15 C16 H16 121.0(7)
C15 C16 C17 119.14(8)
C17 C16 H16 119.8(7)
C16 C17 H17 115.2(6)
C18 C17 C16 120.51(8)
C18 C17 H17 124.2(6)
C17 C18 H18 119.0(7)
C17 C18 C19 121.07(8)
C19 C18 H18 119.9(7)
C18 C19 H19 120.2(7)
C20 C19 C18 117.12(8)
C20 C19 H19 122.7(7)
C15 C20 N2 109.59(7)
C19 C20 N2 127.61(8)
C19 C20 C15 122.79(7)
O5 C21 N2 124.73(8)
O5 C21 C14 126.63(8)
N2 C21 C14 108.62(7)
N2 C22 H22A 112.4(8)
N2 C22 H22B 110.5(8)
N2 C22 H22C 111.4(8)
H22A C22 H22B 112.9(11)
H22A C22 H22C 106.0(11)
H22B C22 H22C 103.2(11)

loop_
_geom_bond_atom_site_label_1
_geom_bond_atom_site_label_2
_geom_bond_distance
O1 N1 1.2271(10)
O2 N1 1.2294(12)
O3 C11 1.3390(12)
O3 C12 1.4477(14)
O4 C11 1.2094(12)
O5 C21 1.2218(10)
N1 C7 1.4689(12)
N2 C20 1.4069(10)
N2 C21 1.3641(11)
N2 C22 1.4538(11)
C1 C2 1.5329(12)
C1 C8 1.5766(11)
C1 C11 1.5307(11)
C1 C14 1.6236(11)
C2 C3 1.4007(12)
C2 C7 1.4025(11)
C3 H3 0.978(12)
C3 C4 1.3876(13)
C4 H4 0.997(12)
C4 C5 1.3847(14)
C5 H5 0.971(13)
C5 C6 1.3777(15)
C6 H6 0.998(13)
C6 C7 1.3900(13)
C8 H8A 0.987(11)
C8 H8B 0.950(11)
C8 C9 1.4994(12)
C9 H9 0.991(12)
C9 C10 1.3224(13)
C10 H10A 0.966(14)
C10 H10B 0.964(14)
C12 H12A 0.995(13)
C12 H12B 0.963(14)
C12 C13 1.5109(14)
C13 H13A 1.014(13)
C13 H13B 1.006(13)
C13 C14 1.5372(12)
C14 C15 1.5167(11)
C14 C21 1.5506(12)
C15 C16 1.3832(11)
C15 C20 1.3979(11)
C16 H16 0.966(12)
C16 C17 1.3987(12)
C17 H17 1.136(12)
C17 C18 1.3904(12)
C18 H18 0.950(12)
C18 C19 1.3995(12)
C19 H19 0.987(12)
C19 C20 1.3821(11)
C22 H22A 0.984(13)
C22 H22B 0.962(13)
C22 H22C 0.999(13)

loop_
_geom_hbond_atom_site_label_D
_geom_hbond_atom_site_label_H
_geom_hbond_atom_site_label_A
_geom_hbond_distance_DH
_geom_hbond_distance_HA
_geom_hbond_distance_DA
_geom_hbond_angle_DHA
_geom_hbond_site_symmetry_A
C12 H12B O5 0.963(14) 2.442(13) 3.0678(14) 122.4(10) .
C13 H13A O2 1.014(13) 2.460(13) 3.1858(14) 128.0(9) .
C19 H19 O4 0.987(12) 2.622(12) 3.5589(11) 158.7(9) 1_454
C22 H22B O5 0.962(13) 2.418(13) 3.3085(12) 153.8(10) 3_656
